data_7220555
loop_
_publ_author_name
'Sl\'adkov\'a, V.'
'Skalick\'a, T.'
'Sko\<repov\'a, E.'
'\<Cejka, J.'
'Eigner, V.'
'Kratochv\'il, B.'

_publ_section_title
;
 Systematic solvate screening of trospium chloride: discovering hydrates
 of a long-established pharmaceutical
;
_journal_issue 25
_journal_name_full CrystEngComm
_journal_page_first 4712
_journal_paper_doi 10.1039/C5CE00744E
_journal_volume 17
_journal_year 2015
_chemical_formula_moiety 'C25 H30 N O3, C H4 O, Cl '
_chemical_formula_sum 'C26 H34 Cl N O4'
_chemical_formula_weight 460
_chemical_name_systematic ' ?'
_space_group_IT_number 14
_symmetry_cell_setting monoclinic
_symmetry_Int_Tables_number 14
_symmetry_space_group_name_Hall '-P 2yn'
_symmetry_space_group_name_H-M 'P 1 21/n 1'
_audit_update_record
;
2015-03-25 deposited with the CCDC.
2015-05-25 downloaded from the CCDC.
;
_cell_angle_alpha 90
_cell_angle_beta 106.609(12)
_cell_angle_gamma 90
_cell_formula_units_Z 4
_cell_length_a 13.654(2)
_cell_length_b 9.7390(14)
_cell_length_c 18.621(2)
_cell_measurement_reflns_used 3287
_cell_measurement_temperature 150
_cell_measurement_theta_max 76.63
_cell_measurement_theta_min 4.95
_cell_volume 2372.8(6)
_computing_cell_refinement
;
CrysAlisPro, Agilent Technologies,
Version 1.171.37.31 (release 14-01-2014 CrysAlis171 .NET)
(compiled Jan 14 2014,18:38:05)
;
_computing_data_collection
;
CrysAlisPro, Agilent Technologies,
Version 1.171.37.31 (release 14-01-2014 CrysAlis171 .NET)
(compiled Jan 14 2014,18:38:05)
;
_computing_data_reduction
;
CrysAlisPro, Agilent Technologies,
Version 1.171.37.31 (release 14-01-2014 CrysAlis171 .NET)
(compiled Jan 14 2014,18:38:05)
;
_diffrn_ambient_temperature 150
_diffrn_detector 'CCD plate'
_diffrn_detector_area_resol_mean 8.1917
_diffrn_measured_fraction_theta_full 0.98
_diffrn_measured_fraction_theta_max 0.95
_diffrn_measurement_device 'four-cycle diffractometer'
_diffrn_measurement_device_type 'Xcalibur, Onyx'
_diffrn_measurement_method '\w scans'
_diffrn_radiation_monochromator graphite
_diffrn_radiation_probe x-ray
_diffrn_radiation_source 'X-ray tube'
_diffrn_radiation_type 'Cu K\a'
_diffrn_radiation_wavelength 1.54184
_diffrn_reflns_av_R_equivalents 0.0342
_diffrn_reflns_av_unetI/netI 0.0272
_diffrn_reflns_limit_h_max 17
_diffrn_reflns_limit_h_min -16
_diffrn_reflns_limit_k_max 9
_diffrn_reflns_limit_k_min -11
_diffrn_reflns_limit_l_max 23
_diffrn_reflns_limit_l_min -23
_diffrn_reflns_number 13045
_diffrn_reflns_theta_full 73.17
_diffrn_reflns_theta_max 78.1
_diffrn_reflns_theta_min 4.73
_diffrn_source 'Enhance (Cu) X-ray Source'
_exptl_absorpt_coefficient_mu 1.684
_exptl_absorpt_correction_T_max 0.714
_exptl_absorpt_correction_T_min 0.447
_exptl_absorpt_correction_type analytical
_exptl_absorpt_process_details
;
CrysAlisPro, Agilent Technologies,
Version 1.171.37.31 (release 14-01-2014 CrysAlis171 .NET)
(compiled Jan 14 2014,18:38:05)
Analytical numeric absorption correction using a multifaceted crystal
            model based on expressions derived by R.C. Clark & J.S. Reid.
(Clark, R. C. & Reid, J. S. (1995). Acta Cryst. A51, 887-897)
Empirical absorption correction using spherical harmonics,
 implemented in SCALE3 ABSPACK scaling algorithm.
;
_exptl_crystal_colour colourless
_exptl_crystal_density_diffrn 1.2873
_exptl_crystal_description prism
_exptl_crystal_F_000 984
_exptl_crystal_size_max 0.805
_exptl_crystal_size_mid 0.509
_exptl_crystal_size_min 0.251
_refine_diff_density_max 0.22
_refine_diff_density_min -0.25
_refine_ls_extinction_method none
_refine_ls_goodness_of_fit_gt 1.91
_refine_ls_goodness_of_fit_ref 1.80
_refine_ls_hydrogen_treatment mixed
_refine_ls_number_constraints 163
_refine_ls_number_parameters 302
_refine_ls_number_reflns 4800
_refine_ls_number_restraints 6
_refine_ls_R_factor_all 0.0553
_refine_ls_R_factor_gt 0.0467
_refine_ls_shift/su_max 0.0473
_refine_ls_shift/su_mean 0.0027
_refine_ls_structure_factor_coef Fsqd
_refine_ls_weighting_details w=1/(\s^2^(I)+0.0016I^2^)
_refine_ls_weighting_scheme sigma
_refine_ls_wR_factor_gt 0.1200
_refine_ls_wR_factor_ref 0.1259
_reflns_number_gt 3958
_reflns_number_total 4800
_reflns_threshold_expression I>3\s(I)
_cod_data_source_file c5ce00744e2.cif
_cod_data_source_block TCl_MeOH
_cod_depositor_comments
;
The following automatic conversions were performed:

'_diffrn_radiation_probe' value 'X-ray' changed to 'x-ray' according
to
/usr/data/users/saulius/crontab/automatic-downloads/rss-feeds/RSC/lib/dictionaries/cif_core.dic
dictionary named 'cif_core.dic' version 2.4.2 from 2011-04-26.

Automatic conversion script
Id: cif_fix_values 3271 2015-04-21 07:52:19Z andrius 

 Adding full bibliography for 7220553--7220559.cif.
;
_cod_original_sg_symbol_Hall '-P 2yabc'
_cod_original_formula_sum 'C26 H34 Cl1 N1 O4'
_cod_database_code 7220555

loop_
_space_group_symop_id
_space_group_symop_operation_xyz
1 x,y,z
2 -x+1/2,y+1/2,-z+1/2
3 -x,-y,-z
4 x+1/2,-y+1/2,z+1/2

loop_
_atom_site_label
_atom_site_type_symbol
_atom_site_fract_x
_atom_site_fract_y
_atom_site_fract_z
_atom_site_adp_type
_atom_site_U_iso_or_equiv
_atom_site_site_symmetry_multiplicity
_atom_site_occupancy
_atom_site_calc_flag
_atom_site_disorder_assembly
_atom_site_disorder_group
Cl1 Cl 0.61892(3) 0.77484(5) 0.10557(2) Uani 0.03605(14) 4 1 d . .
O1 O 0.90109(11) 0.70409(13) 0.22798(7) Uani 0.0355(4) 4 1 d . .
O2 O 0.86820(11) 0.53662(14) 0.14164(7) Uani 0.0395(4) 4 1 d . .
O3 O 0.83617(9) 0.88074(13) 0.11124(7) Uani 0.0328(4) 4 1 d . .
N1 N 0.87229(10) 0.75774(14) 0.42487(7) Uani 0.0276(4) 4 1 d . .
C1 C 0.88786(11) 0.65344(17) 0.15948(8) Uani 0.0266(4) 4 1 d . .
C2 C 0.90202(11) 0.76997(16) 0.10647(8) Uani 0.0266(4) 4 1 d . .
C3 C 0.87817(12) 0.71464(17) 0.02595(9) Uani 0.0296(5) 4 1 d . .
C4 C 0.95489(14) 0.6728(2) -0.00427(10) Uani 0.0409(6) 4 1 d . .
C5 C 0.93132(16) 0.6201(2) -0.07671(10) Uani 0.0466(7) 4 1 d . .
C6 C 0.83126(17) 0.6095(2) -0.11973(10) Uani 0.0432(6) 4 1 d . .
C7 C 0.75432(15) 0.6525(2) -0.09065(11) Uani 0.0449(6) 4 1 d . .
C8 C 0.77723(14) 0.7045(2) -0.01826(10) Uani 0.0404(6) 4 1 d . .
C9 C 1.01140(12) 0.82405(18) 0.13292(9) Uani 0.0292(5) 4 1 d . .
C10 C 1.09148(13) 0.7427(2) 0.17364(10) Uani 0.0371(5) 4 1 d . .
C11 C 1.19188(14) 0.7907(3) 0.19193(11) Uani 0.0456(6) 4 1 d . .
C12 C 1.21194(14) 0.9204(3) 0.16972(11) Uani 0.0467(7) 4 1 d . .
C13 C 1.13263(16) 1.0024(2) 0.12963(12) Uani 0.0470(7) 4 1 d . .
C14 C 1.03250(14) 0.9546(2) 0.11081(11) Uani 0.0390(6) 4 1 d . .
C15 C 0.88386(13) 0.61519(17) 0.28636(9) Uani 0.0312(5) 4 1 d . .
C16 C 0.78304(12) 0.65889(18) 0.30010(8) Uani 0.0313(5) 4 1 d . .
C17 C 0.79365(12) 0.78514(18) 0.34965(9) Uani 0.0298(5) 4 1 d . .
C18 C 0.84091(13) 0.90785(18) 0.32039(9) Uani 0.0330(5) 4 1 d . .
C19 C 0.95755(13) 0.89363(19) 0.35564(10) Uani 0.0346(5) 4 1 d . .
C20 C 0.97029(12) 0.76187(18) 0.40201(9) Uani 0.0312(5) 4 1 d . .
C21 C 0.97490(13) 0.63255(19) 0.35584(9) Uani 0.0333(5) 4 1 d . .
C22 C 0.85676(16) 0.6306(2) 0.46626(9) Uani 0.0394(6) 4 1 d . .
C23 C 0.7694(2) 0.6684(3) 0.49737(13) Uani 0.0587(9) 4 1 d . .
C24 C 0.78176(19) 0.8228(3) 0.51363(12) Uani 0.0533(8) 4 1 d . .
C25 C 0.86780(15) 0.8689(2) 0.48121(10) Uani 0.0386(6) 4 1 d . .
O1s O 0.4579(3) 0.8185(5) 0.1941(2) Uani 0.0739(13) 4 0.757(9) d 1 1
C2s C 0.4800(6) 0.7076(4) 0.2482(3) Uani 0.0641(17) 4 0.757(9) d 1 1
O1s' O 0.4426(9) 0.7520(15) 0.1781(7) Uani 0.0739(13) 4 0.243(9) d 1 2
C2s' C 0.489(2) 0.739(3) 0.2581(7) Uani 0.0641(17) 4 0.243(9) d 1 2
H1c4 H 1.02504 0.680147 0.025032 Uiso 0.0491 4 1 d . .
H1c5 H 0.985296 0.590945 -0.096807 Uiso 0.0559 4 1 d . .
H1c6 H 0.815225 0.572493 -0.169525 Uiso 0.0519 4 1 d . .
H1c7 H 0.684398 0.64654 -0.120609 Uiso 0.0538 4 1 d . .
H1c8 H 0.722927 0.733784 0.001463 Uiso 0.0484 4 1 d . .
H1c10 H 1.077708 0.65263 0.189362 Uiso 0.0446 4 1 d . .
H1c11 H 1.246935 0.733615 0.219909 Uiso 0.0547 4 1 d . .
H1c12 H 1.280987 0.953516 0.182144 Uiso 0.0561 4 1 d . .
H1c13 H 1.14666 1.09292 0.114656 Uiso 0.0565 4 1 d . .
H1c14 H 0.977785 1.011856 0.0825 Uiso 0.0468 4 1 d . .
H1c15 H 0.878577 0.519887 0.272608 Uiso 0.0374 4 1 d . .
H1c16 H 0.733108 0.676133 0.252957 Uiso 0.0376 4 1 d . .
H2c16 H 0.756244 0.584174 0.322349 Uiso 0.0376 4 1 d . .
H1c17 H 0.725555 0.803993 0.351835 Uiso 0.0358 4 1 d . .
H1c18 H 0.817697 0.99153 0.337356 Uiso 0.0396 4 1 d . .
H2c18 H 0.825188 0.902202 0.266826 Uiso 0.0396 4 1 d . .
H1c19 H 0.990191 0.882903 0.316652 Uiso 0.0416 4 1 d . .
H2c19 H 0.982365 0.970256 0.388188 Uiso 0.0416 4 1 d . .
H1c20 H 1.032559 0.762493 0.442328 Uiso 0.0375 4 1 d . .
H1c21 H 0.980971 0.552845 0.387147 Uiso 0.0399 4 1 d . .
H2c21 H 1.03698 0.633064 0.341382 Uiso 0.0399 4 1 d . .
H1c22 H 0.917033 0.613321 0.506859 Uiso 0.0473 4 1 d . .
H2c22 H 0.83633 0.556049 0.43148 Uiso 0.0473 4 1 d . .
H1c23 H 0.776275 0.619519 0.543317 Uiso 0.0704 4 1 d . .
H2c23 H 0.705592 0.651898 0.460038 Uiso 0.0704 4 1 d . .
H1c24 H 0.719647 0.869432 0.487986 Uiso 0.064 4 1 d . .
H2c24 H 0.802182 0.837577 0.566828 Uiso 0.064 4 1 d . .
H1c25 H 0.849738 0.954814 0.455615 Uiso 0.0463 4 1 d . .
H2c25 H 0.931239 0.870891 0.520383 Uiso 0.0463 4 1 d . .
H1o1s H 0.4779(12) 0.7976(11) 0.1580(5) Uiso 0.0886 4 1 d . .
H1o3 H 0.7800(9) 0.847(2) 0.1080(13) Uiso 0.0394 4 1 d . .
H1c2s H 0.436933 0.715683 0.280685 Uiso 0.0769 4 0.757(9) d 1 1
H2c2s H 0.467471 0.62117 0.222404 Uiso 0.0769 4 0.757(9) d 1 1
H3c2s H 0.550362 0.712468 0.277397 Uiso 0.0769 4 0.757(9) d 1 1
H1c2s' H 0.528975 0.656333 0.268323 Uiso 0.0769 4 0.243(9) d 1 2
H2c2s' H 0.533028 0.816703 0.275843 Uiso 0.0769 4 0.243(9) d 1 2
H3c2s' H 0.437009 0.73611 0.283266 Uiso 0.0769 4 0.243(9) d 1 2

loop_
_atom_site_aniso_label
_atom_site_aniso_type_symbol
_atom_site_aniso_U_11
_atom_site_aniso_U_22
_atom_site_aniso_U_33
_atom_site_aniso_U_12
_atom_site_aniso_U_13
_atom_site_aniso_U_23
Cl1 Cl 0.03542(19) 0.0392(3) 0.0333(2) 0.00061(14) 0.00961(14) 0.00347(15)
O1 O 0.0586(7) 0.0273(6) 0.0236(5) -0.0048(5) 0.0166(5) -0.0017(5)
O2 O 0.0607(7) 0.0296(7) 0.0303(6) -0.0084(5) 0.0166(5) -0.0048(5)
O3 O 0.0340(5) 0.0287(6) 0.0364(6) 0.0033(4) 0.0110(4) -0.0013(5)
N1 N 0.0360(6) 0.0245(7) 0.0199(6) -0.0003(5) 0.0040(5) -0.0017(5)
C1 C 0.0286(6) 0.0269(8) 0.0248(7) -0.0002(5) 0.0086(5) -0.0021(6)
C2 C 0.0307(7) 0.0247(8) 0.0249(7) 0.0013(5) 0.0091(5) 0.0000(6)
C3 C 0.0382(8) 0.0261(8) 0.0238(7) 0.0001(6) 0.0079(6) 0.0019(6)
C4 C 0.0406(8) 0.0517(12) 0.0281(8) 0.0136(8) 0.0059(6) -0.0029(7)
C5 C 0.0553(10) 0.0553(13) 0.0293(8) 0.0199(9) 0.0123(7) -0.0024(8)
C6 C 0.0639(11) 0.0381(10) 0.0238(7) 0.0042(8) 0.0064(7) -0.0020(7)
C7 C 0.0457(9) 0.0536(12) 0.0312(8) -0.0094(8) 0.0045(7) -0.0050(8)
C8 C 0.0362(8) 0.0519(11) 0.0323(8) -0.0078(7) 0.0087(6) -0.0040(8)
C9 C 0.0328(7) 0.0318(9) 0.0245(7) -0.0025(6) 0.0104(5) -0.0030(6)
C10 C 0.0360(8) 0.0409(10) 0.0324(8) -0.0017(7) 0.0065(6) 0.0004(7)
C11 C 0.0333(8) 0.0630(14) 0.0369(9) -0.0011(8) 0.0044(7) -0.0038(9)
C12 C 0.0387(8) 0.0670(14) 0.0367(9) -0.0158(9) 0.0144(7) -0.0137(9)
C13 C 0.0509(10) 0.0454(12) 0.0502(10) -0.0154(8) 0.0229(8) -0.0047(9)
C14 C 0.0437(9) 0.0345(10) 0.0411(9) -0.0039(7) 0.0158(7) 0.0031(7)
C15 C 0.0476(8) 0.0230(8) 0.0236(7) -0.0013(6) 0.0113(6) 0.0008(6)
C16 C 0.0385(7) 0.0305(9) 0.0220(7) -0.0082(6) 0.0039(6) -0.0022(6)
C17 C 0.0308(7) 0.0314(9) 0.0239(7) 0.0025(6) 0.0024(5) -0.0001(6)
C18 C 0.0445(8) 0.0253(8) 0.0265(7) 0.0041(6) 0.0058(6) 0.0010(6)
C19 C 0.0408(8) 0.0295(9) 0.0318(8) -0.0072(6) 0.0073(6) -0.0029(6)
C20 C 0.0294(7) 0.0337(9) 0.0268(7) -0.0014(6) 0.0020(5) -0.0014(6)
C21 C 0.0390(8) 0.0300(9) 0.0302(8) 0.0077(6) 0.0088(6) 0.0026(6)
C22 C 0.0619(11) 0.0309(9) 0.0255(7) -0.0039(8) 0.0125(7) 0.0024(7)
C23 C 0.0864(16) 0.0549(14) 0.0486(12) -0.0156(12) 0.0415(12) -0.0082(10)
C24 C 0.0731(14) 0.0552(14) 0.0400(10) 0.0016(11) 0.0296(10) -0.0085(9)
C25 C 0.0538(10) 0.0330(9) 0.0266(7) 0.0009(7) 0.0076(7) -0.0091(7)
O1s O 0.0748(15) 0.064(3) 0.101(2) 0.0167(17) 0.0552(15) 0.0205(19)
C2s C 0.063(2) 0.077(4) 0.060(2) 0.002(2) 0.0309(18) -0.003(2)
O1s' O 0.0748(15) 0.064(3) 0.101(2) 0.0167(17) 0.0552(15) 0.0205(19)
C2s' C 0.063(2) 0.077(4) 0.060(2) 0.002(2) 0.0309(18) -0.003(2)

loop_
_atom_type_symbol
_atom_type_scat_dispersion_real
_atom_type_scat_dispersion_imag
_atom_type_scat_source
C 0.0181 0.0091 'International Tables Vol C tables 4.2.6.8 and 6.1.1.1'
H 0.0000 0.0000 'International Tables Vol C tables 4.2.6.8 and 6.1.1.1'
Cl 0.3639 0.7018 'International Tables Vol C tables 4.2.6.8 and 6.1.1.1'
N 0.0311 0.0180 'International Tables Vol C tables 4.2.6.8 and 6.1.1.1'
O 0.0492 0.0322 'International Tables Vol C tables 4.2.6.8 and 6.1.1.1'

loop_
_geom_angle_atom_site_label_1
_geom_angle_atom_site_label_2
_geom_angle_atom_site_label_3
_geom_angle
C1 O1 C15 119.15(13)
C2 O3 H1o3 106.7(15)
C17 N1 C20 100.59(12)
C17 N1 C22 116.67(12)
C17 N1 C25 110.64(12)
C20 N1 C22 115.49(14)
C20 N1 C25 112.81(13)
C22 N1 C25 101.11(13)
O1 C1 O2 125.30(16)
O1 C1 C2 109.34(13)
O2 C1 C2 125.36(15)
O3 C2 C1 108.59(14)
O3 C2 C3 111.40(11)
O3 C2 C9 107.19(13)
C1 C2 C3 109.49(13)
C1 C2 C9 109.59(11)
C3 C2 C9 110.52(14)
C2 C3 C4 121.69(13)
C2 C3 C8 119.95(16)
C4 C3 C8 118.35(16)
C3 C4 C5 120.67(16)
C3 C4 H1c4 119.67
C5 C4 H1c4 119.67
C4 C5 C6 120.5(2)
C4 C5 H1c5 119.74
C6 C5 H1c5 119.74
C5 C6 C7 119.36(18)
C5 C6 H1c6 120.32
C7 C6 H1c6 120.32
C6 C7 C8 120.44(17)
C6 C7 H1c7 119.78
C8 C7 H1c7 119.78
C3 C8 C7 120.65(19)
C3 C8 H1c8 119.67
C7 C8 H1c8 119.67
C2 C9 C10 121.66(16)
C2 C9 C14 119.07(14)
C10 C9 C14 119.09(16)
C9 C10 C11 120.52(19)
C9 C10 H1c10 119.74
C11 C10 H1c10 119.74
C10 C11 C12 119.91(18)
C10 C11 H1c11 120.04
C12 C11 H1c11 120.05
C11 C12 C13 119.95(19)
C11 C12 H1c12 120.02
C13 C12 H1c12 120.02
C12 C13 C14 120.3(2)
C12 C13 H1c13 119.83
C14 C13 H1c13 119.83
C9 C14 C13 120.19(17)
C9 C14 H1c14 119.9
C13 C14 H1c14 119.9
O1 C15 C16 107.67(13)
O1 C15 C21 107.45(14)
O1 C15 H1c15 112.99
C16 C15 C21 112.39(14)
C16 C15 H1c15 108.1
C21 C15 H1c15 108.31
C15 C16 C17 113.10(13)
C15 C16 H1c16 109.47
C15 C16 H2c16 109.47
C17 C16 H1c16 109.47
C17 C16 H2c16 109.47
H1c16 C16 H2c16 105.58
N1 C17 C16 109.64(13)
N1 C17 C18 101.87(12)
N1 C17 H1c17 115.52
C16 C17 C18 113.11(14)
C16 C17 H1c17 104.78
C18 C17 H1c17 112.19
C17 C18 C19 105.48(13)
C17 C18 H1c18 109.47
C17 C18 H2c18 109.47
C19 C18 H1c18 109.47
C19 C18 H2c18 109.47
H1c18 C18 H2c18 113.19
C18 C19 C20 104.61(14)
C18 C19 H1c19 109.47
C18 C19 H2c19 109.47
C20 C19 H1c19 109.47
C20 C19 H2c19 109.47
H1c19 C19 H2c19 113.93
N1 C20 C19 102.34(13)
N1 C20 C21 108.42(13)
N1 C20 H1c20 115.85
C19 C20 C21 112.85(14)
C19 C20 H1c20 111.64
C21 C20 H1c20 105.91
C15 C21 C20 114.31(14)
C15 C21 H1c21 109.47
C15 C21 H2c21 109.47
C20 C21 H1c21 109.47
C20 C21 H2c21 109.47
H1c21 C21 H2c21 104.16
N1 C22 C23 103.77(16)
N1 C22 H1c22 109.47
N1 C22 H2c22 109.47
C23 C22 H1c22 109.47
C23 C22 H2c22 109.47
H1c22 C22 H2c22 114.63
C22 C23 C24 105.0(2)
C22 C23 H1c23 109.47
C22 C23 H2c23 109.47
C24 C23 H1c23 109.47
C24 C23 H2c23 109.47
H1c23 C23 H2c23 113.56
C23 C24 C25 105.2(2)
C23 C24 H1c24 109.47
C23 C24 H2c24 109.47
C25 C24 H1c24 109.47
C25 C24 H2c24 109.47
H1c24 C24 H2c24 113.42
N1 C25 C24 104.50(16)
N1 C25 H1c25 109.47
N1 C25 H2c25 109.47
C24 C25 H1c25 109.47
C24 C25 H2c25 109.47
H1c25 C25 H2c25 114.03
C2s O1s H1o1s 109.5(9)
O1s C2s H1c2s 109.47
O1s C2s H2c2s 109.47
O1s C2s H3c2s 109.47
H1c2s C2s H2c2s 109.47
H1c2s C2s H3c2s 109.47
H2c2s C2s H3c2s 109.47
C2s' O1s' H1o1s 111.9(17)
O1s' C2s' H1c2s' 109.47
O1s' C2s' H2c2s' 109.47
O1s' C2s' H3c2s' 109.47
H1c2s' C2s' H2c2s' 109.47
H1c2s' C2s' H3c2s' 109.47
H2c2s' C2s' H3c2s' 109.47

loop_
_geom_bond_atom_site_label_1
_geom_bond_atom_site_label_2
_geom_bond_distance
O1 C1 1.331(2)
O1 C15 1.460(2)
O2 C1 1.194(2)
O3 C2 1.423(2)
O3 H1o3 0.820(15)
N1 C17 1.5251(18)
N1 C20 1.516(2)
N1 C22 1.505(2)
N1 C25 1.521(2)
C1 C2 1.552(2)
C2 C3 1.538(2)
C2 C9 1.526(2)
C3 C4 1.385(3)
C3 C8 1.392(2)
C4 C5 1.392(3)
C4 H1c4 0.96
C5 C6 1.376(3)
C5 H1c5 0.96
C6 C7 1.378(3)
C6 H1c6 0.96
C7 C8 1.389(3)
C7 H1c7 0.96
C8 H1c8 0.96
C9 C10 1.387(2)
C9 C14 1.392(3)
C10 C11 1.395(3)
C10 H1c10 0.96
C11 C12 1.381(3)
C11 H1c11 0.96
C12 C13 1.381(3)
C12 H1c12 0.96
C13 C14 1.391(3)
C13 H1c13 0.96
C14 H1c14 0.96
C15 C16 1.531(3)
C15 C21 1.526(2)
C15 H1c15 0.96
C16 C17 1.519(2)
C16 H1c16 0.96
C16 H2c16 0.96
C17 C18 1.530(3)
C17 H1c17 0.96
C18 C19 1.546(2)
C18 H1c18 0.96
C18 H2c18 0.96
C19 C20 1.529(3)
C19 H1c19 0.96
C19 H2c19 0.96
C20 C21 1.536(3)
C20 H1c20 0.96
C21 H1c21 0.96
C21 H2c21 0.96
C22 C23 1.513(4)
C22 H1c22 0.96
C22 H2c22 0.96
C23 C24 1.534(4)
C23 H1c23 0.96
C23 H2c23 0.96
C24 C25 1.533(4)
C24 H1c24 0.96
C24 H2c24 0.96
C25 H1c25 0.96
C25 H2c25 0.96
O1s C2s 1.449(6)
O1s H1o1s 0.820(14)
C2s H1c2s 0.96
C2s H2c2s 0.96
C2s H3c2s 0.96
O1s' C2s' 1.450(18)
O1s' H1o1s 0.82(2)
C2s' H1c2s' 0.96
C2s' H2c2s' 0.96
C2s' H3c2s' 0.96

loop_
_geom_hbond_atom_site_label_D
_geom_hbond_atom_site_label_H
_geom_hbond_atom_site_label_A
_geom_hbond_distance_DH
_geom_hbond_distance_HA
_geom_hbond_distance_DA
_geom_hbond_angle_DHA
O1s H1o1s Cl1 0.820(14) 2.405(16) 3.131(4) 148.0(12)
O1s' H1o1s Cl1 0.82(2) 2.405(16) 3.087(14) 141.1(15)
O3 H1o3 Cl1 0.820(15) 2.297(15) 3.1136(16) 174(2)

loop_
_restr_distance_atom_site_label_1
_restr_distance_atom_site_label_2
_restr_distance_target
_restr_distance_target_weight_param
O1s C2s 1.45 0.001
O1s' C2s' 1.45 0.001
O1s H1o1s 0.82 0.001
O1s' H1o1s 0.82 0.001
O3 H1o3 0.82 0.001

loop_
_restr_angle_atom_site_label_1
_restr_angle_atom_site_label_2
_restr_angle_atom_site_label_3
_restr_angle_target
_restr_angle_target_weight_param
C2s O1s H1o1s 109.47 0.01
